data_4324007
loop_
_publ_author_name
'Craig J. Matthews'
'Troy A. Leese'
'William Clegg'
'Mark R. J. Elsegood'
'Lynne Horsburgh'
'Joyce C. Lockhart'

_publ_section_title
;
 A Route to Bis(benzimidazole) Ligands with Built-In Asymmetry: Potential
 Models of Protein Binding Sites Having Histidines of Different Basicity
;
_journal_name_full 'Inorganic Chemistry'
_journal_page_first 7563
_journal_page_last 7571
_journal_paper_doi 10.1021/ic960777m
_journal_volume 35
_journal_year 1996
_chemical_formula_sum 'C20 H23 Br2 Cu N5 O2'
_chemical_formula_weight 588.79
_chemical_name_systematic
;
 ?
;
_space_group_IT_number 14
_symmetry_cell_setting monoclinic
_symmetry_space_group_name_Hall '-P 2ybc'
_symmetry_space_group_name_H-M 'P 1 21/c 1'
_atom_sites_solution_hydrogens 'geom except H2A coords refined'
_atom_sites_solution_primary direct
_atom_sites_solution_secondary difmap
_audit_creation_method SHELXL
_cell_angle_alpha 90.00
_cell_angle_beta 91.646(3)
_cell_angle_gamma 90.00
_cell_formula_units_Z 4
_cell_length_a 8.3348(11)
_cell_length_b 18.165(2)
_cell_length_c 14.140(2)
_cell_measurement_reflns_used 5375
_cell_measurement_temperature 160(2)
_cell_measurement_theta_max 28.07
_cell_measurement_theta_min 2.44
_cell_volume 2139.9(5)
_computing_cell_refinement 'local programs'
_computing_data_collection 'Siemens SMART'
_computing_data_reduction 'Siemens SAINT'
_computing_molecular_graphics 'Siemens SHELXTL'
_computing_publication_material 'SHELXTL and local programs'
_computing_structure_refinement 'Siemens SHELXTL'
_computing_structure_solution 'Siemens SHELXTL'
_diffrn_ambient_temperature 160(2)
_diffrn_measurement_device 'Siemens SMART CCD diffractometer'
_diffrn_measurement_method '\w rotation with narrow frames'
_diffrn_radiation_monochromator graphite
_diffrn_radiation_source 'fine-focus sealed tube'
_diffrn_radiation_type MoK\a
_diffrn_radiation_wavelength 0.71073
_diffrn_reflns_av_R_equivalents 0.0582
_diffrn_reflns_av_sigmaI/netI 0.0592
_diffrn_reflns_limit_h_max 11
_diffrn_reflns_limit_h_min -7
_diffrn_reflns_limit_k_max 24
_diffrn_reflns_limit_k_min -22
_diffrn_reflns_limit_l_max 18
_diffrn_reflns_limit_l_min -18
_diffrn_reflns_number 13387
_diffrn_reflns_theta_max 28.61
_diffrn_reflns_theta_min 1.83
_diffrn_standards_decay_% 0
_diffrn_standards_number 0
_exptl_absorpt_coefficient_mu 4.783
_exptl_absorpt_correction_T_max 0.928
_exptl_absorpt_correction_T_min 0.659
_exptl_absorpt_correction_type empirical
_exptl_crystal_colour orange
_exptl_crystal_density_diffrn 1.828
_exptl_crystal_description plate
_exptl_crystal_F_000 1172
_exptl_crystal_size_max 0.22
_exptl_crystal_size_mid 0.20
_exptl_crystal_size_min 0.04
_refine_diff_density_max 1.022
_refine_diff_density_min -0.565
_refine_diff_density_rms 0.116
_refine_ls_extinction_coef 0.0011(2)
_refine_ls_extinction_expression Fc^*^=kFc[1+0.001xFc^2^\l^3^/sin(2\q)]^-1/4^
_refine_ls_extinction_method SHELXL
_refine_ls_goodness_of_fit_all 1.026
_refine_ls_goodness_of_fit_obs 1.060
_refine_ls_matrix_type full
_refine_ls_number_parameters 278
_refine_ls_number_reflns 4951
_refine_ls_number_restraints 0
_refine_ls_restrained_S_all 1.026
_refine_ls_restrained_S_obs 1.060
_refine_ls_R_factor_all 0.0646
_refine_ls_R_factor_obs 0.0375
_refine_ls_shift/esd_max -0.001
_refine_ls_shift/esd_mean 0.000
_refine_ls_structure_factor_coef Fsqd
_refine_ls_weighting_details 'w=1/[\s^2^(Fo^2^)+(0.0347P)^2^+1.6223P] where P=(Fo^2^+2Fc^2^)/3'
_refine_ls_weighting_scheme calc
_refine_ls_wR_factor_all 0.0869
_refine_ls_wR_factor_obs 0.0766
_reflns_number_observed 3671
_reflns_number_total 4951
_reflns_observed_criterion >2sigma(I)
_cod_data_source_file ic960777m_2.cif
_cod_data_source_block complex-B
_cod_depositor_comments
;
The following automatic conversions were performed:

'_refine_ls_weighting_scheme' value 'calc
w=1/[\s^2^(Fo^2^)+(0.0347P)^2^+1.6223P] where P=(Fo^2^+2Fc^2^)/3' was
changed to 'calc'. New tag '_refine_ls_weighting_details' was
created. The value of the new tag was set to
'w=1/[\s^2^(Fo^2^)+(0.0347P)^2^+1.6223P] where P=(Fo^2^+2Fc^2^)/3'.

Automatic conversion script
Id: cif_fix_values 3143 2015-03-26 13:38:13Z robertas 
;
_cod_original_cell_volume 2140.0(5)
_cod_database_code 4324007

loop_
_symmetry_equiv_pos_as_xyz
'x, y, z'
'-x, y+1/2, -z+1/2'
'-x, -y, -z'
'x, -y-1/2, z-1/2'

loop_
_atom_site_aniso_label
_atom_site_aniso_U_11
_atom_site_aniso_U_22
_atom_site_aniso_U_33
_atom_site_aniso_U_23
_atom_site_aniso_U_13
_atom_site_aniso_U_12
Cu 0.0138(2) 0.0143(2) 0.0249(2) 0.0010(2) 0.0007(2) -0.0007(2)
Br1 0.0140(2) 0.0223(2) 0.0401(2) 0.0027(2) 0.0009(2) 0.0013(2)
Br2 0.0268(2) 0.0226(2) 0.0235(2) 0.00121(15) -0.0040(2) -0.0038(2)
N1 0.0153(15) 0.0173(15) 0.022(2) 0.0009(12) 0.0000(12) -0.0030(12)
N2 0.020(2) 0.0145(15) 0.022(2) 0.0010(12) 0.0001(13) -0.0006(12)
C1 0.022(2) 0.017(2) 0.017(2) 0.0002(14) -0.0024(15) -0.0050(15)
C2 0.022(2) 0.023(2) 0.022(2) 0.0012(15) 0.001(2) -0.004(2)
C3 0.021(2) 0.034(2) 0.025(2) 0.002(2) 0.000(2) -0.007(2)
C4 0.027(2) 0.026(2) 0.024(2) 0.006(2) -0.002(2) -0.006(2)
C5 0.030(2) 0.018(2) 0.022(2) 0.0016(15) -0.006(2) -0.003(2)
C6 0.021(2) 0.020(2) 0.018(2) 0.0000(14) -0.0030(15) -0.0021(15)
C7 0.020(2) 0.017(2) 0.018(2) 0.0005(14) -0.0008(15) -0.0010(15)
C8 0.017(2) 0.019(2) 0.028(2) 0.0003(15) 0.000(2) 0.0053(15)
O1 0.0157(13) 0.0143(12) 0.0251(13) 0.0023(10) -0.0015(10) -0.0009(10)
C9 0.014(2) 0.022(2) 0.027(2) 0.0016(15) 0.0009(15) -0.0025(15)
C10 0.019(2) 0.020(2) 0.018(2) -0.0010(14) -0.0009(15) -0.0023(15)
N3 0.0143(15) 0.0178(15) 0.0204(15) 0.0011(12) 0.0006(12) -0.0003(12)
N4 0.017(2) 0.0198(15) 0.022(2) 0.0011(12) 0.0010(13) -0.0027(13)
C11 0.018(2) 0.019(2) 0.018(2) 0.0013(14) -0.0038(14) 0.0018(15)
C12 0.026(2) 0.021(2) 0.025(2) 0.003(2) 0.001(2) -0.005(2)
C13 0.030(2) 0.015(2) 0.027(2) 0.0012(15) 0.000(2) 0.000(2)
C14 0.023(2) 0.021(2) 0.028(2) -0.001(2) -0.001(2) 0.003(2)
C15 0.018(2) 0.023(2) 0.023(2) -0.0009(15) 0.000(2) 0.000(2)
C16 0.020(2) 0.017(2) 0.017(2) -0.0003(13) -0.0039(14) -0.0020(14)
C17 0.034(2) 0.030(2) 0.036(2) 0.005(2) -0.001(2) -0.003(2)
O2 0.038(2) 0.031(2) 0.055(2) -0.0036(14) 0.002(2) 0.0016(14)
C20 0.032(2) 0.031(2) 0.039(2) -0.004(2) 0.003(2) 0.001(2)
N5 0.035(2) 0.025(2) 0.036(2) 0.0023(15) 0.002(2) 0.000(2)
C18 0.033(3) 0.045(3) 0.094(4) -0.006(3) 0.026(3) 0.007(2)
C19 0.046(3) 0.028(2) 0.046(3) -0.007(2) 0.011(2) -0.002(2)

loop_
_atom_site_label
_atom_site_type_symbol
_atom_site_fract_x
_atom_site_fract_y
_atom_site_fract_z
_atom_site_U_iso_or_equiv
_atom_site_thermal_displace_type
_atom_site_occupancy
_atom_site_calc_flag
_atom_site_refinement_flags
_atom_site_disorder_group
Cu Cu 0.55328(5) 0.47074(2) 0.83999(3) 0.01769(11) Uani 1 d . .
Br1 Br 0.82828(4) 0.43280(2) 0.83870(3) 0.02546(11) Uani 1 d . .
Br2 Br 0.35262(5) 0.47264(2) 0.69769(3) 0.02440(11) Uani 1 d . .
N1 N 0.5871(3) 0.5785(2) 0.8369(2) 0.0181(6) Uani 1 d . .
N2 N 0.4880(4) 0.6912(2) 0.8573(2) 0.0188(6) Uani 1 d . .
C1 C 0.7034(4) 0.6295(2) 0.8092(2) 0.0186(7) Uani 1 d . .
C2 C 0.8574(4) 0.6209(2) 0.7748(2) 0.0219(8) Uani 1 d . .
H2 H 0.9024(4) 0.5736(2) 0.7650(2) 0.026 Uiso 1 calc R .
C3 C 0.9421(5) 0.6849(2) 0.7553(2) 0.0267(9) Uani 1 d . .
H3 H 1.0476(5) 0.6808(2) 0.7322(2) 0.032 Uiso 1 calc R .
C4 C 0.8776(5) 0.7550(2) 0.7685(3) 0.0258(9) Uani 1 d . .
H4 H 0.9405(5) 0.7970(2) 0.7544(3) 0.031 Uiso 1 calc R .
C5 C 0.7260(5) 0.7648(2) 0.8013(2) 0.0236(8) Uani 1 d . .
H5 H 0.6819(5) 0.8125(2) 0.8099(2) 0.028 Uiso 1 calc R .
C6 C 0.6390(4) 0.7006(2) 0.8215(2) 0.0196(8) Uani 1 d . .
C7 C 0.4637(4) 0.6185(2) 0.8645(2) 0.0184(7) Uani 1 d . .
C8 C 0.3143(4) 0.5845(2) 0.8995(3) 0.0213(8) Uani 1 d . .
H8A H 0.2715(4) 0.6135(2) 0.9524(3) 0.026 Uiso 1 calc R .
H8B H 0.2311(4) 0.5816(2) 0.8482(3) 0.026 Uiso 1 calc R .
O1 O 0.3603(3) 0.51243(12) 0.9307(2) 0.0184(5) Uani 1 d . .
C9 C 0.2342(4) 0.4592(2) 0.9335(3) 0.0211(8) Uani 1 d . .
H9A H 0.1561(4) 0.4666(2) 0.8803(3) 0.025 Uiso 1 calc R .
H9B H 0.1770(4) 0.4626(2) 0.9938(3) 0.025 Uiso 1 calc R .
C10 C 0.3163(4) 0.3866(2) 0.9254(2) 0.0190(7) Uani 1 d . .
N3 N 0.4610(3) 0.3790(2) 0.8909(2) 0.0175(6) Uani 1 d . .
N4 N 0.2515(4) 0.3215(2) 0.9511(2) 0.0196(6) Uani 1 d . .
C11 C 0.3619(4) 0.2674(2) 0.9314(2) 0.0185(7) Uani 1 d . .
C12 C 0.3557(5) 0.1912(2) 0.9425(3) 0.0241(8) Uani 1 d . .
H12 H 0.2660(5) 0.1674(2) 0.9690(3) 0.029 Uiso 1 calc R .
C13 C 0.4872(5) 0.1522(2) 0.9127(3) 0.0242(8) Uani 1 d . .
H13 H 0.4881(5) 0.1001(2) 0.9188(3) 0.029 Uiso 1 calc R .
C14 C 0.6183(5) 0.1872(2) 0.8739(3) 0.0241(8) Uani 1 d . .
H14 H 0.7057(5) 0.1582(2) 0.8537(3) 0.029 Uiso 1 calc R .
C15 C 0.6258(4) 0.2632(2) 0.8637(2) 0.0209(8) Uani 1 d . .
H15 H 0.7165(4) 0.2867(2) 0.8379(2) 0.025 Uiso 1 calc R .
C16 C 0.4941(4) 0.3033(2) 0.8932(2) 0.0179(7) Uani 1 d . .
C17 C 0.0869(5) 0.3092(2) 0.9845(3) 0.0334(10) Uani 1 d . .
H17A H 0.0924(5) 0.2855(13) 1.0469(9) 0.050 Uiso 1 calc R .
H17B H 0.0281(11) 0.2773(12) 0.9397(10) 0.050 Uiso 1 calc R .
H17C H 0.0312(12) 0.3565(3) 0.9893(18) 0.050 Uiso 1 calc R .
O2 O 0.2507(4) 0.7854(2) 0.8900(2) 0.0411(8) Uani 1 d . .
H2A H 0.3864(55) 0.7387(25) 0.8746(31) 0.049 Uiso 1 d . .
C20 C 0.2863(5) 0.8521(2) 0.8922(3) 0.0340(10) Uani 1 d . .
H20 H 0.3872(5) 0.8660(2) 0.8681(3) 0.041 Uiso 1 calc R .
N5 N 0.1936(4) 0.9053(2) 0.9257(2) 0.0319(8) Uani 1 d . .
C18 C 0.0405(6) 0.8881(3) 0.9619(4) 0.0568(15) Uani 1 d . .
H18A H -0.0430(6) 0.9143(15) 0.9251(16) 0.085 Uiso 1 calc R .
H18B H 0.0371(15) 0.9032(18) 1.0283(8) 0.085 Uiso 1 calc R .
H18C H 0.0218(19) 0.8350(4) 0.9571(23) 0.085 Uiso 1 calc R .
C19 C 0.2469(6) 0.9807(2) 0.9266(3) 0.0397(11) Uani 1 d . .
H19A H 0.2526(34) 0.9988(5) 0.9919(4) 0.060 Uiso 1 calc R .
H19B H 0.1711(19) 1.0109(4) 0.8892(17) 0.060 Uiso 1 calc R .
H19C H 0.3535(16) 0.9837(3) 0.8993(19) 0.060 Uiso 1 calc R .

loop_
_atom_type_symbol
_atom_type_description
_atom_type_scat_dispersion_real
_atom_type_scat_dispersion_imag
_atom_type_scat_source
C C 0.0033 0.0016 'International Tables Vol C Tables 4.2.6.8 and 6.1.1.4'
H H 0.0000 0.0000 'International Tables Vol C Tables 4.2.6.8 and 6.1.1.4'
N N 0.0061 0.0033 'International Tables Vol C Tables 4.2.6.8 and 6.1.1.4'
O O 0.0106 0.0060 'International Tables Vol C Tables 4.2.6.8 and 6.1.1.4'
Cu Cu 0.3201 1.2651 'International Tables Vol C Tables 4.2.6.8 and 6.1.1.4'
Br Br -0.2901 2.4595 'International Tables Vol C Tables 4.2.6.8 and 6.1.1.4'

loop_
_geom_angle_atom_site_label_1
_geom_angle_atom_site_label_2
_geom_angle_atom_site_label_3
_geom_angle
_geom_angle_site_symmetry_1
_geom_angle_site_symmetry_3
_geom_angle_publ_flag
N1 Cu N3 153.91(12) . . ?
N1 Cu O1 77.37(10) . . ?
N3 Cu O1 77.38(10) . . ?
N1 Cu Br1 98.48(9) . . ?
N3 Cu Br1 98.19(8) . . ?
O1 Cu Br1 144.36(6) . . ?
N1 Cu Br2 93.40(8) . . ?
N3 Cu Br2 92.58(8) . . ?
O1 Cu Br2 88.96(6) . . ?
Br1 Cu Br2 126.68(2) . . ?
C7 N1 C1 105.5(3) . . ?
C7 N1 Cu 115.0(2) . . ?
C1 N1 Cu 139.4(2) . . ?
C7 N2 C6 106.9(3) . . ?
C2 C1 N1 132.3(3) . . ?
C2 C1 C6 120.2(3) . . ?
N1 C1 C6 107.5(3) . . ?
C3 C2 C1 116.9(4) . . ?
C2 C3 C4 122.4(4) . . ?
C5 C4 C3 121.7(4) . . ?
C4 C5 C6 116.5(4) . . ?
N2 C6 C5 131.1(3) . . ?
N2 C6 C1 106.7(3) . . ?
C5 C6 C1 122.2(3) . . ?
N1 C7 N2 113.4(3) . . ?
N1 C7 C8 122.3(3) . . ?
N2 C7 C8 124.3(3) . . ?
O1 C8 C7 105.3(3) . . ?
C9 O1 C8 115.9(3) . . ?
C9 O1 Cu 109.3(2) . . ?
C8 O1 Cu 109.0(2) . . ?
O1 C9 C10 104.9(3) . . ?
N3 C10 N4 112.5(3) . . ?
N3 C10 C9 123.1(3) . . ?
N4 C10 C9 124.3(3) . . ?
C10 N3 C16 106.0(3) . . ?
C10 N3 Cu 114.5(2) . . ?
C16 N3 Cu 139.1(2) . . ?
C10 N4 C11 107.1(3) . . ?
C10 N4 C17 126.8(3) . . ?
C11 N4 C17 125.8(3) . . ?
N4 C11 C12 131.1(3) . . ?
N4 C11 C16 106.4(3) . . ?
C12 C11 C16 122.5(3) . . ?
C13 C12 C11 116.3(3) . . ?
C12 C13 C14 121.7(3) . . ?
C13 C14 C15 122.3(3) . . ?
C14 C15 C16 116.8(3) . . ?
C15 C16 C11 120.5(3) . . ?
C15 C16 N3 131.5(3) . . ?
C11 C16 N3 108.0(3) . . ?
O2 C20 N5 124.9(4) . . ?
C20 N5 C18 120.3(4) . . ?
C20 N5 C19 120.7(4) . . ?
C18 N5 C19 119.0(4) . . ?

loop_
_geom_bond_atom_site_label_1
_geom_bond_atom_site_label_2
_geom_bond_distance
_geom_bond_site_symmetry_2
_geom_bond_publ_flag
Cu N1 1.978(3) . ?
Cu N3 1.981(3) . ?
Cu O1 2.219(2) . ?
Cu Br1 2.3940(6) . ?
Cu Br2 2.5795(6) . ?
N1 C7 1.327(4) . ?
N1 C1 1.405(4) . ?
N2 C7 1.341(4) . ?
N2 C6 1.380(5) . ?
C1 C2 1.395(5) . ?
C1 C6 1.411(5) . ?
C2 C3 1.392(5) . ?
C3 C4 1.396(6) . ?
C4 C5 1.370(5) . ?
C5 C6 1.407(5) . ?
C7 C8 1.487(5) . ?
C8 O1 1.430(4) . ?
O1 C9 1.429(4) . ?
C9 C10 1.492(5) . ?
C10 N3 1.321(4) . ?
C10 N4 1.353(4) . ?
N3 C16 1.402(4) . ?
N4 C11 1.381(4) . ?
N4 C17 1.481(5) . ?
C11 C12 1.394(5) . ?
C11 C16 1.402(5) . ?
C12 C13 1.380(5) . ?
C13 C14 1.390(5) . ?
C14 C15 1.390(5) . ?
C15 C16 1.391(5) . ?
O2 C20 1.248(5) . ?
C20 N5 1.334(5) . ?
N5 C18 1.423(5) . ?
N5 C19 1.440(5) . ?
